data_4512151
loop_
_publ_author_name
'Ou, Yan-Jun'
'Zheng, Zhi-Peng'
'Hong, Xu-Jia'
'Wan, Lin-Tao'
'Wei, Lei-Ming'
'Lin, Xiao-Ming'
'Cai, Yue-Peng'

_publ_section_title
;
 CdII-Mediated Efficient Synthesis and Complexation of Asymmetric
 Tetra-(2-pyridine)-Substituted Imidazolidine
;
_journal_issue 11
_journal_name_full 'Crystal Growth &amp; Design'
_journal_page_first 5339
_journal_paper_doi 10.1021/cg500910z
_journal_volume 14
_journal_year 2014
_chemical_formula_sum 'C25 H22 Cd2 Cl3 N7 S'
_chemical_formula_weight 783.71
_chemical_name_systematic
; 
 ? 
;
_space_group_IT_number 14
_symmetry_cell_setting monoclinic
_symmetry_space_group_name_Hall '-P 2yn'
_symmetry_space_group_name_H-M 'P 1 21/n 1'
_atom_sites_solution_hydrogens geom
_atom_sites_solution_primary direct
_atom_sites_solution_secondary difmap
_audit_creation_method SHELXL-97
_cell_angle_alpha 90.00
_cell_angle_beta 97.5610(10)
_cell_angle_gamma 90.00
_cell_formula_units_Z 4
_cell_length_a 11.0183(8)
_cell_length_b 12.7649(9)
_cell_length_c 21.2456(15)
_cell_measurement_reflns_used 3332
_cell_measurement_temperature 298(2)
_cell_measurement_theta_max 23.61
_cell_measurement_theta_min 2.45
_cell_volume 2962.2(4)
_computing_cell_refinement 'Bruker SAINT'
_computing_data_collection 'Bruker APEX2'
_computing_data_reduction 'Bruker SAINT'
_computing_molecular_graphics 'Bruker SHELXTL'
_computing_publication_material 'Bruker SHELXTL'
_computing_structure_refinement 'SHELXL-97 (Sheldrick, 2008)'
_computing_structure_solution 'SHELXS-97 (Sheldrick, 2008)'
_diffrn_ambient_temperature 298(2)
_diffrn_measured_fraction_theta_full 0.997
_diffrn_measured_fraction_theta_max 0.997
_diffrn_measurement_device_type 'Bruker APEX-II CCD'
_diffrn_measurement_method '\f and \w scans'
_diffrn_radiation_monochromator graphite
_diffrn_radiation_source 'fine-focus sealed tube'
_diffrn_radiation_type MoK\a
_diffrn_radiation_wavelength 0.71073
_diffrn_reflns_av_R_equivalents 0.0393
_diffrn_reflns_av_sigmaI/netI 0.0467
_diffrn_reflns_limit_h_max 13
_diffrn_reflns_limit_h_min -13
_diffrn_reflns_limit_k_max 15
_diffrn_reflns_limit_k_min -14
_diffrn_reflns_limit_l_max 25
_diffrn_reflns_limit_l_min -23
_diffrn_reflns_number 15024
_diffrn_reflns_theta_full 25.25
_diffrn_reflns_theta_max 25.25
_diffrn_reflns_theta_min 1.87
_exptl_absorpt_coefficient_mu 1.805
_exptl_absorpt_correction_T_max 0.8262
_exptl_absorpt_correction_T_min 0.6816
_exptl_absorpt_correction_type multi-scan
_exptl_absorpt_process_details 'SADABS (Sheldrick, 1996)'
_exptl_crystal_colour colorless
_exptl_crystal_density_diffrn 1.757
_exptl_crystal_density_method 'not measured'
_exptl_crystal_description block
_exptl_crystal_F_000 1536
_exptl_crystal_size_max 0.23
_exptl_crystal_size_mid 0.17
_exptl_crystal_size_min 0.11
_refine_diff_density_max 0.442
_refine_diff_density_min -0.529
_refine_diff_density_rms 0.080
_refine_ls_extinction_method none
_refine_ls_goodness_of_fit_ref 1.032
_refine_ls_hydrogen_treatment constr
_refine_ls_matrix_type full
_refine_ls_number_parameters 343
_refine_ls_number_reflns 5346
_refine_ls_number_restraints 0
_refine_ls_restrained_S_all 1.032
_refine_ls_R_factor_all 0.0547
_refine_ls_R_factor_gt 0.0339
_refine_ls_shift/su_max 0.001
_refine_ls_shift/su_mean 0.000
_refine_ls_structure_factor_coef Fsqd
_refine_ls_weighting_details 'calc w=1/[\s^2^(Fo^2^)+(0.0309P)^2^+0.0000P] where P=(Fo^2^+2Fc^2^)/3'
_refine_ls_weighting_scheme calc
_refine_ls_wR_factor_gt 0.0698
_refine_ls_wR_factor_ref 0.0789
_reflns_number_gt 3862
_reflns_number_total 5346
_reflns_threshold_expression >2sigma(I)
_cod_data_source_file cg500910z_si_002.cif
_cod_data_source_block CCDC_987347(2)
_cod_depositor_comments
;
The following automatic conversions were performed:

'_symmetry_cell_setting' value 'Monoclinic' changed to 'monoclinic'
according to
/home/saulius/struct/COD-crude-data--automatic-downloads/rss-feeds/ACS/lib/dictionaries/cif_core.dic
dictionary named 'cif_core.dic' version 2.4.2 from 2011-04-26.

Automatic conversion script
Id: cif_fix_values 2827 2014-09-09 07:05:25Z andrius 

 Adding full bibliography for 4512150--4512152.cif.
;
_cod_original_sg_symbol_H-M P2(1)/n
_cod_database_code 4512151

loop_
_symmetry_equiv_pos_as_xyz
'x, y, z'
'-x+1/2, y+1/2, -z+1/2'
'-x, -y, -z'
'x-1/2, -y-1/2, z-1/2'

loop_
_atom_site_label
_atom_site_type_symbol
_atom_site_fract_x
_atom_site_fract_y
_atom_site_fract_z
_atom_site_U_iso_or_equiv
_atom_site_adp_type
_atom_site_occupancy
_atom_site_symmetry_multiplicity
_atom_site_calc_flag
_atom_site_refinement_flags
Cd1 Cd 0.06730(3) 0.71833(2) 0.255659(15) 0.04332(11) Uani 1 1 d .
Cd2 Cd 0.17961(3) 1.11520(2) 0.103382(16) 0.05028(12) Uani 1 1 d .
Cl1 Cl -0.04182(12) 1.13541(11) 0.06748(6) 0.0719(4) Uani 1 1 d .
Cl2 Cl 0.19406(9) 1.23130(9) 0.20594(5) 0.0500(3) Uani 1 1 d .
Cl3 Cl 0.44500(10) 1.06792(9) 0.17175(6) 0.0580(3) Uani 1 1 d .
S1 S 0.30839(18) 1.37584(13) -0.04607(8) 0.1010(6) Uani 1 1 d .
N1 N -0.1515(3) 0.7505(3) 0.24938(19) 0.0568(10) Uani 1 1 d .
N2 N 0.0945(3) 0.6351(3) 0.16090(17) 0.0468(9) Uani 1 1 d .
N3 N 0.0039(3) 0.8362(3) 0.16552(16) 0.0406(8) Uani 1 1 d .
N4 N 0.1626(3) 0.9598(2) 0.16745(15) 0.0396(8) Uani 1 1 d .
H4A H 0.2141 0.9677 0.2043 0.048 Uiso 1 1 calc R
N5 N 0.0625(3) 0.8904(3) 0.29479(17) 0.0491(9) Uani 1 1 d .
N6 N 0.2582(3) 0.9737(3) 0.05161(15) 0.0425(8) Uani 1 1 d .
N7 N 0.2576(4) 1.2310(4) 0.0385(2) 0.0747(14) Uani 1 1 d .
C1 C -0.2131(5) 0.7372(4) 0.2991(3) 0.0711(15) Uani 1 1 d .
H1 H -0.1797 0.6938 0.3320 0.085 Uiso 1 1 calc R
C2 C -0.3231(5) 0.7847(5) 0.3038(3) 0.0822(17) Uani 1 1 d .
H2 H -0.3636 0.7742 0.3390 0.099 Uiso 1 1 calc R
C3 C -0.3707(5) 0.8473(5) 0.2553(3) 0.091(2) Uani 1 1 d .
H3 H -0.4459 0.8796 0.2569 0.109 Uiso 1 1 calc R
C4 C -0.3096(4) 0.8636(4) 0.2042(3) 0.0757(17) Uani 1 1 d .
H4 H -0.3418 0.9077 0.1713 0.091 Uiso 1 1 calc R
C5 C -0.1989(4) 0.8130(3) 0.2023(2) 0.0502(11) Uani 1 1 d .
C6 C -0.1280(3) 0.8221(4) 0.1470(2) 0.0547(12) Uani 1 1 d .
H6A H -0.1413 0.7593 0.1212 0.066 Uiso 1 1 calc R
H6B H -0.1594 0.8811 0.1210 0.066 Uiso 1 1 calc R
C7 C 0.1120(4) 0.5298(4) 0.1572(2) 0.0594(13) Uani 1 1 d .
H7 H 0.1143 0.4899 0.1939 0.071 Uiso 1 1 calc R
C8 C 0.1264(5) 0.4806(4) 0.1017(3) 0.0673(14) Uani 1 1 d .
H8 H 0.1398 0.4087 0.1007 0.081 Uiso 1 1 calc R
C9 C 0.1207(5) 0.5394(4) 0.0471(3) 0.0699(15) Uani 1 1 d .
H9 H 0.1309 0.5079 0.0086 0.084 Uiso 1 1 calc R
C10 C 0.0999(4) 0.6454(4) 0.0501(2) 0.0599(13) Uani 1 1 d .
H10 H 0.0934 0.6859 0.0134 0.072 Uiso 1 1 calc R
C11 C 0.0886(4) 0.6915(3) 0.1077(2) 0.0443(10) Uani 1 1 d .
C12 C 0.0763(3) 0.8085(3) 0.11445(19) 0.0406(10) Uani 1 1 d .
H12 H 0.0383 0.8385 0.0742 0.049 Uiso 1 1 calc R
C13 C 0.0371(3) 0.9450(3) 0.18397(19) 0.0419(10) Uani 1 1 d .
H13 H -0.0184 0.9927 0.1579 0.050 Uiso 1 1 calc R
C14 C 0.0285(4) 0.9670(3) 0.2530(2) 0.0444(11) Uani 1 1 d .
C15 C -0.0063(4) 1.0629(4) 0.2727(3) 0.0662(14) Uani 1 1 d .
H15 H -0.0285 1.1156 0.2431 0.079 Uiso 1 1 calc R
C16 C -0.0086(5) 1.0814(4) 0.3360(3) 0.0805(17) Uani 1 1 d .
H16 H -0.0347 1.1457 0.3497 0.097 Uiso 1 1 calc R
C17 C 0.0279(5) 1.0042(5) 0.3788(3) 0.0765(16) Uani 1 1 d .
H17 H 0.0295 1.0157 0.4221 0.092 Uiso 1 1 calc R
C18 C 0.0622(4) 0.9093(4) 0.3567(2) 0.0620(14) Uani 1 1 d .
H18 H 0.0861 0.8563 0.3858 0.074 Uiso 1 1 calc R
C19 C 0.1987(3) 0.8633(3) 0.13602(19) 0.0411(10) Uani 1 1 d .
H19 H 0.2474 0.8193 0.1677 0.049 Uiso 1 1 calc R
C20 C 0.2711(4) 0.8823(3) 0.0812(2) 0.0435(10) Uani 1 1 d .
C21 C 0.3430(4) 0.8036(4) 0.0614(3) 0.0703(15) Uani 1 1 d .
H21 H 0.3526 0.7408 0.0837 0.084 Uiso 1 1 calc R
C22 C 0.4005(4) 0.8189(5) 0.0082(3) 0.0807(18) Uani 1 1 d .
H22 H 0.4489 0.7665 -0.0060 0.097 Uiso 1 1 calc R
C23 C 0.3854(5) 0.9118(5) -0.0230(3) 0.0726(16) Uani 1 1 d .
H23 H 0.4219 0.9236 -0.0594 0.087 Uiso 1 1 calc R
C24 C 0.3158(4) 0.9872(4) 0.0000(2) 0.0589(13) Uani 1 1 d .
H24 H 0.3076 1.0513 -0.0210 0.071 Uiso 1 1 calc R
C25 C 0.2763(5) 1.2853(4) 0.0058(2) 0.0567(13) Uani 1 1 d .

loop_
_atom_site_aniso_label
_atom_site_aniso_U_11
_atom_site_aniso_U_22
_atom_site_aniso_U_33
_atom_site_aniso_U_23
_atom_site_aniso_U_13
_atom_site_aniso_U_12
Cd1 0.04711(19) 0.0453(2) 0.0378(2) 0.00724(14) 0.00655(15) 0.00556(15)
Cd2 0.0634(2) 0.0432(2) 0.0464(2) 0.00066(15) 0.01522(17) -0.00630(16)
Cl1 0.0665(8) 0.0898(10) 0.0563(8) 0.0151(7) -0.0038(7) 0.0075(7)
Cl2 0.0428(6) 0.0539(7) 0.0533(7) -0.0071(5) 0.0066(5) -0.0023(5)
Cl3 0.0544(7) 0.0612(8) 0.0587(8) -0.0240(6) 0.0095(6) -0.0020(6)
S1 0.1516(16) 0.0826(11) 0.0782(12) 0.0127(9) 0.0505(11) -0.0249(11)
N1 0.046(2) 0.068(3) 0.059(3) 0.021(2) 0.017(2) 0.0035(19)
N2 0.051(2) 0.047(2) 0.042(2) 0.0005(17) 0.0067(18) -0.0027(17)
N3 0.0330(18) 0.051(2) 0.038(2) 0.0078(17) 0.0024(16) 0.0026(16)
N4 0.0380(18) 0.049(2) 0.032(2) -0.0028(16) 0.0066(16) -0.0025(16)
N5 0.054(2) 0.053(2) 0.041(2) -0.0006(18) 0.0098(19) 0.0096(18)
N6 0.044(2) 0.052(2) 0.032(2) -0.0030(17) 0.0120(16) -0.0119(17)
N7 0.102(4) 0.061(3) 0.066(3) 0.003(2) 0.031(3) -0.012(3)
C1 0.062(3) 0.080(4) 0.075(4) 0.020(3) 0.023(3) -0.003(3)
C2 0.070(4) 0.094(4) 0.092(5) 0.012(4) 0.045(3) 0.000(3)
C3 0.057(3) 0.105(5) 0.118(6) 0.017(4) 0.037(4) 0.023(3)
C4 0.050(3) 0.083(4) 0.095(5) 0.024(3) 0.017(3) 0.012(3)
C5 0.038(2) 0.057(3) 0.056(3) 0.008(2) 0.009(2) -0.002(2)
C6 0.038(3) 0.073(3) 0.050(3) 0.012(2) -0.001(2) 0.000(2)
C7 0.068(3) 0.047(3) 0.063(4) 0.003(2) 0.009(3) -0.003(2)
C8 0.085(4) 0.046(3) 0.070(4) -0.011(3) 0.009(3) 0.003(3)
C9 0.086(4) 0.067(4) 0.058(4) -0.021(3) 0.014(3) 0.006(3)
C10 0.067(3) 0.070(3) 0.042(3) -0.005(2) 0.006(2) -0.007(3)
C11 0.046(2) 0.045(3) 0.041(3) -0.002(2) 0.003(2) -0.005(2)
C12 0.043(2) 0.046(3) 0.032(2) 0.0050(19) 0.0029(19) -0.001(2)
C13 0.041(2) 0.045(3) 0.040(3) 0.008(2) 0.009(2) 0.004(2)
C14 0.040(2) 0.044(3) 0.051(3) -0.002(2) 0.018(2) 0.002(2)
C15 0.081(4) 0.053(3) 0.072(4) 0.005(3) 0.038(3) 0.008(3)
C16 0.096(4) 0.062(4) 0.093(5) -0.018(3) 0.049(4) 0.008(3)
C17 0.089(4) 0.091(5) 0.053(4) -0.018(3) 0.021(3) 0.008(3)
C18 0.071(3) 0.072(4) 0.043(3) -0.006(3) 0.007(3) 0.015(3)
C19 0.040(2) 0.044(3) 0.039(3) 0.004(2) 0.006(2) 0.0017(19)
C20 0.039(2) 0.052(3) 0.039(3) -0.007(2) 0.007(2) -0.007(2)
C21 0.070(3) 0.057(3) 0.090(4) 0.002(3) 0.031(3) 0.005(3)
C22 0.063(3) 0.089(4) 0.101(5) -0.025(4) 0.051(3) -0.002(3)
C23 0.067(3) 0.097(5) 0.062(4) -0.023(3) 0.041(3) -0.030(3)
C24 0.062(3) 0.074(3) 0.043(3) -0.010(2) 0.016(2) -0.022(3)
C25 0.065(3) 0.059(3) 0.049(3) -0.019(3) 0.019(3) -0.007(3)

loop_
_atom_type_symbol
_atom_type_description
_atom_type_scat_dispersion_real
_atom_type_scat_dispersion_imag
_atom_type_scat_source
C C 0.0033 0.0016 'International Tables Vol C Tables 4.2.6.8 and 6.1.1.4'
H H 0.0000 0.0000 'International Tables Vol C Tables 4.2.6.8 and 6.1.1.4'
N N 0.0061 0.0033 'International Tables Vol C Tables 4.2.6.8 and 6.1.1.4'
S S 0.1246 0.1234 'International Tables Vol C Tables 4.2.6.8 and 6.1.1.4'
Cl Cl 0.1484 0.1585 'International Tables Vol C Tables 4.2.6.8 and 6.1.1.4'
Cd Cd -0.8075 1.2024 'International Tables Vol C Tables 4.2.6.8 and 6.1.1.4'

loop_
_geom_angle_atom_site_label_1
_geom_angle_atom_site_label_2
_geom_angle_atom_site_label_3
_geom_angle
_geom_angle_site_symmetry_1
_geom_angle_site_symmetry_3
N2 Cd1 N5 137.97(12) . .
N2 Cd1 N1 105.60(13) . .
N5 Cd1 N1 78.08(13) . .
N2 Cd1 N3 70.27(12) . .
N5 Cd1 N3 71.77(12) . .
N1 Cd1 N3 71.12(11) . .
N2 Cd1 Cl3 102.01(9) . 2_545
N5 Cd1 Cl3 119.88(9) . 2_545
N1 Cd1 Cl3 91.73(9) . 2_545
N3 Cd1 Cl3 157.55(8) . 2_545
N2 Cd1 Cl2 93.39(9) . 2_545
N5 Cd1 Cl2 84.28(9) . 2_545
N1 Cd1 Cl2 160.27(10) . 2_545
N3 Cd1 Cl2 111.66(8) . 2_545
Cl3 Cd1 Cl2 89.43(4) 2_545 2_545
N7 Cd2 N6 91.39(14) . .
N7 Cd2 N4 159.70(14) . .
N6 Cd2 N4 72.15(11) . .
N7 Cd2 Cl1 100.49(13) . .
N6 Cd2 Cl1 110.30(8) . .
N4 Cd2 Cl1 96.45(8) . .
N7 Cd2 Cl2 98.63(12) . .
N6 Cd2 Cl2 147.26(9) . .
N4 Cd2 Cl2 89.81(8) . .
Cl1 Cd2 Cl2 98.45(4) . .
N7 Cd2 Cl3 90.12(13) . .
N6 Cd2 Cl3 71.94(8) . .
N4 Cd2 Cl3 73.75(8) . .
Cl1 Cd2 Cl3 169.01(4) . .
Cl2 Cd2 Cl3 76.93(3) . .
Cd2 Cl2 Cd1 99.76(4) . 2
Cd1 Cl3 Cd2 90.86(3) 2 .
C5 N1 C1 118.6(4) . .
C5 N1 Cd1 115.5(3) . .
C1 N1 Cd1 122.5(3) . .
C11 N2 C7 118.4(4) . .
C11 N2 Cd1 119.2(3) . .
C7 N2 Cd1 122.4(3) . .
C6 N3 C12 112.7(3) . .
C6 N3 C13 112.9(3) . .
C12 N3 C13 106.4(3) . .
C6 N3 Cd1 107.7(2) . .
C12 N3 Cd1 107.5(2) . .
C13 N3 Cd1 109.5(2) . .
C19 N4 C13 108.4(3) . .
C19 N4 Cd2 112.5(2) . .
C13 N4 Cd2 112.3(2) . .
C19 N4 H4A 107.8 . .
C13 N4 H4A 107.8 . .
Cd2 N4 H4A 107.8 . .
C18 N5 C14 118.9(4) . .
C18 N5 Cd1 121.3(3) . .
C14 N5 Cd1 117.6(3) . .
C20 N6 C24 117.7(4) . .
C20 N6 Cd2 118.7(3) . .
C24 N6 Cd2 121.8(3) . .
C25 N7 Cd2 169.5(5) . .
N1 C1 C2 123.1(5) . .
N1 C1 H1 118.4 . .
C2 C1 H1 118.4 . .
C3 C2 C1 117.6(5) . .
C3 C2 H2 121.2 . .
C1 C2 H2 121.2 . .
C2 C3 C4 120.8(5) . .
C2 C3 H3 119.6 . .
C4 C3 H3 119.6 . .
C3 C4 C5 118.6(5) . .
C3 C4 H4 120.7 . .
C5 C4 H4 120.7 . .
N1 C5 C4 121.2(4) . .
N1 C5 C6 116.3(4) . .
C4 C5 C6 122.5(4) . .
N3 C6 C5 113.5(4) . .
N3 C6 H6A 108.9 . .
C5 C6 H6A 108.9 . .
N3 C6 H6B 108.9 . .
C5 C6 H6B 108.9 . .
H6A C6 H6B 107.7 . .
N2 C7 C8 122.6(5) . .
N2 C7 H7 118.7 . .
C8 C7 H7 118.7 . .
C7 C8 C9 118.7(5) . .
C7 C8 H8 120.7 . .
C9 C8 H8 120.7 . .
C10 C9 C8 119.1(5) . .
C10 C9 H9 120.5 . .
C8 C9 H9 120.5 . .
C9 C10 C11 119.8(5) . .
C9 C10 H10 120.1 . .
C11 C10 H10 120.1 . .
N2 C11 C10 121.5(4) . .
N2 C11 C12 116.7(4) . .
C10 C11 C12 121.7(4) . .
N3 C12 C11 111.9(3) . .
N3 C12 C19 102.1(3) . .
C11 C12 C19 113.1(3) . .
N3 C12 H12 109.8 . .
C11 C12 H12 109.8 . .
C19 C12 H12 109.8 . .
N3 C13 N4 105.2(3) . .
N3 C13 C14 112.8(3) . .
N4 C13 C14 112.7(3) . .
N3 C13 H13 108.6 . .
N4 C13 H13 108.6 . .
C14 C13 H13 108.6 . .
N5 C14 C15 121.1(4) . .
N5 C14 C13 117.5(4) . .
C15 C14 C13 121.4(4) . .
C14 C15 C16 119.8(5) . .
C14 C15 H15 120.1 . .
C16 C15 H15 120.1 . .
C17 C16 C15 119.2(5) . .
C17 C16 H16 120.4 . .
C15 C16 H16 120.4 . .
C16 C17 C18 118.8(5) . .
C16 C17 H17 120.6 . .
C18 C17 H17 120.6 . .
N5 C18 C17 122.2(5) . .
N5 C18 H18 118.9 . .
C17 C18 H18 118.9 . .
N4 C19 C20 114.4(3) . .
N4 C19 C12 103.7(3) . .
C20 C19 C12 112.0(3) . .
N4 C19 H19 108.9 . .
C20 C19 H19 108.9 . .
C12 C19 H19 108.9 . .
N6 C20 C21 121.9(4) . .
N6 C20 C19 118.1(4) . .
C21 C20 C19 119.9(4) . .
C20 C21 C22 119.4(5) . .
C20 C21 H21 120.3 . .
C22 C21 H21 120.3 . .
C23 C22 C21 118.9(5) . .
C23 C22 H22 120.5 . .
C21 C22 H22 120.5 . .
C22 C23 C24 118.7(5) . .
C22 C23 H23 120.6 . .
C24 C23 H23 120.6 . .
N6 C24 C23 123.3(5) . .
N6 C24 H24 118.3 . .
C23 C24 H24 118.3 . .
N7 C25 S1 178.5(6) . .

loop_
_geom_bond_atom_site_label_1
_geom_bond_atom_site_label_2
_geom_bond_distance
_geom_bond_site_symmetry_2
Cd1 N2 2.330(4) .
Cd1 N5 2.351(4) .
Cd1 N1 2.432(3) .
Cd1 N3 2.463(3) .
Cd1 Cl3 2.4777(11) 2_545
Cd1 Cl2 2.6538(11) 2_545
Cd2 N7 2.266(5) .
Cd2 N6 2.339(3) .
Cd2 N4 2.427(3) .
Cd2 Cl1 2.4721(13) .
Cd2 Cl2 2.6226(11) .
Cd2 Cl3 3.1475(12) .
Cl2 Cd1 2.6538(11) 2
Cl3 Cd1 2.4777(11) 2
S1 C25 1.667(6) .
N1 C5 1.330(5) .
N1 C1 1.340(6) .
N2 C11 1.334(5) .
N2 C7 1.361(5) .
N3 C6 1.466(5) .
N3 C12 1.472(5) .
N3 C13 1.477(5) .
N4 C19 1.480(5) .
N4 C13 1.482(5) .
N4 H4A 0.9100 .
N5 C18 1.339(5) .
N5 C14 1.341(5) .
N6 C20 1.324(5) .
N6 C24 1.349(5) .
N7 C25 1.022(6) .
C1 C2 1.369(7) .
C1 H1 0.9300 .
C2 C3 1.353(7) .
C2 H2 0.9300 .
C3 C4 1.368(7) .
C3 H3 0.9300 .
C4 C5 1.386(6) .
C4 H4 0.9300 .
C5 C6 1.499(6) .
C6 H6A 0.9700 .
C6 H6B 0.9700 .
C7 C8 1.364(6) .
C7 H7 0.9300 .
C8 C9 1.376(7) .
C8 H8 0.9300 .
C9 C10 1.376(6) .
C9 H9 0.9300 .
C10 C11 1.378(6) .
C10 H10 0.9300 .
C11 C12 1.508(5) .
C12 C19 1.535(5) .
C12 H12 0.9800 .
C13 C14 1.508(6) .
C13 H13 0.9800 .
C14 C15 1.366(6) .
C15 C16 1.370(7) .
C15 H15 0.9300 .
C16 C17 1.365(7) .
C16 H16 0.9300 .
C17 C18 1.369(6) .
C17 H17 0.9300 .
C18 H18 0.9300 .
C19 C20 1.516(5) .
C19 H19 0.9800 .
C20 C21 1.379(6) .
C21 C22 1.380(7) .
C21 H21 0.9300 .
C22 C23 1.359(7) .
C22 H22 0.9300 .
C23 C24 1.361(7) .
C23 H23 0.9300 .
C24 H24 0.9300 .

loop_
_geom_torsion_atom_site_label_1
_geom_torsion_atom_site_label_2
_geom_torsion_atom_site_label_3
_geom_torsion_atom_site_label_4
_geom_torsion
_geom_torsion_site_symmetry_1
_geom_torsion_site_symmetry_4
N7 Cd2 Cl2 Cd1 -75.90(13) . 2
N6 Cd2 Cl2 Cd1 30.45(16) . 2
N4 Cd2 Cl2 Cd1 85.57(8) . 2
Cl1 Cd2 Cl2 Cd1 -177.94(4) . 2
Cl3 Cd2 Cl2 Cd1 12.21(3) . 2
N7 Cd2 Cl3 Cd1 85.93(12) . 2
N6 Cd2 Cl3 Cd1 177.35(9) . 2
N4 Cd2 Cl3 Cd1 -106.58(9) . 2
Cl1 Cd2 Cl3 Cd1 -79.1(2) . 2
Cl2 Cd2 Cl3 Cd1 -12.90(4) . 2
N2 Cd1 N1 C5 -61.9(4) . .
N5 Cd1 N1 C5 74.9(4) . .
N3 Cd1 N1 C5 0.3(3) . .
Cl3 Cd1 N1 C5 -164.9(3) 2_545 .
Cl2 Cd1 N1 C5 102.0(4) 2_545 .
N2 Cd1 N1 C1 139.2(4) . .
N5 Cd1 N1 C1 -84.0(4) . .
N3 Cd1 N1 C1 -158.6(4) . .
Cl3 Cd1 N1 C1 36.2(4) 2_545 .
Cl2 Cd1 N1 C1 -56.9(5) 2_545 .
N5 Cd1 N2 C11 -13.6(4) . .
N1 Cd1 N2 C11 75.8(3) . .
N3 Cd1 N2 C11 13.0(3) . .
Cl3 Cd1 N2 C11 171.1(3) 2_545 .
Cl2 Cd1 N2 C11 -98.8(3) 2_545 .
N5 Cd1 N2 C7 168.8(3) . .
N1 Cd1 N2 C7 -101.8(3) . .
N3 Cd1 N2 C7 -164.6(3) . .
Cl3 Cd1 N2 C7 -6.6(3) 2_545 .
Cl2 Cd1 N2 C7 83.6(3) 2_545 .
N2 Cd1 N3 C6 93.2(3) . .
N5 Cd1 N3 C6 -105.2(3) . .
N1 Cd1 N3 C6 -21.9(3) . .
Cl3 Cd1 N3 C6 20.0(4) 2_545 .
Cl2 Cd1 N3 C6 178.9(2) 2_545 .
N2 Cd1 N3 C12 -28.5(2) . .
N5 Cd1 N3 C12 133.1(3) . .
N1 Cd1 N3 C12 -143.6(3) . .
Cl3 Cd1 N3 C12 -101.7(3) 2_545 .
Cl2 Cd1 N3 C12 57.2(2) 2_545 .
N2 Cd1 N3 C13 -143.7(3) . .
N5 Cd1 N3 C13 17.9(2) . .
N1 Cd1 N3 C13 101.1(3) . .
Cl3 Cd1 N3 C13 143.1(2) 2_545 .
Cl2 Cd1 N3 C13 -58.0(2) 2_545 .
N7 Cd2 N4 C19 -42.7(5) . .
N6 Cd2 N4 C19 -5.6(2) . .
Cl1 Cd2 N4 C19 103.7(2) . .
Cl2 Cd2 N4 C19 -157.8(2) . .
Cl3 Cd2 N4 C19 -81.4(2) . .
N7 Cd2 N4 C13 -165.4(4) . .
N6 Cd2 N4 C13 -128.2(3) . .
Cl1 Cd2 N4 C13 -18.9(3) . .
Cl2 Cd2 N4 C13 79.6(2) . .
Cl3 Cd2 N4 C13 156.0(3) . .
N2 Cd1 N5 C18 -169.9(3) . .
N1 Cd1 N5 C18 90.0(4) . .
N3 Cd1 N5 C18 163.8(4) . .
Cl3 Cd1 N5 C18 4.9(4) 2_545 .
Cl2 Cd1 N5 C18 -81.1(3) 2_545 .
N2 Cd1 N5 C14 27.1(4) . .
N1 Cd1 N5 C14 -73.1(3) . .
N3 Cd1 N5 C14 0.7(3) . .
Cl3 Cd1 N5 C14 -158.2(3) 2_545 .
Cl2 Cd1 N5 C14 115.8(3) 2_545 .
N7 Cd2 N6 C20 160.5(3) . .
N4 Cd2 N6 C20 -7.4(3) . .
Cl1 Cd2 N6 C20 -97.8(3) . .
Cl2 Cd2 N6 C20 52.1(4) . .
Cl3 Cd2 N6 C20 70.8(3) . .
N7 Cd2 N6 C24 -4.2(3) . .
N4 Cd2 N6 C24 -172.1(3) . .
Cl1 Cd2 N6 C24 97.5(3) . .
Cl2 Cd2 N6 C24 -112.6(3) . .
Cl3 Cd2 N6 C24 -93.9(3) . .
N6 Cd2 N7 C25 109(3) . .
N4 Cd2 N7 C25 144(3) . .
Cl1 Cd2 N7 C25 -2(3) . .
Cl2 Cd2 N7 C25 -103(3) . .
Cl3 Cd2 N7 C25 -179(100) . .
C5 N1 C1 C2 0.2(8) . .
Cd1 N1 C1 C2 158.5(4) . .
N1 C1 C2 C3 0.3(9) . .
C1 C2 C3 C4 -1.0(10) . .
C2 C3 C4 C5 1.2(9) . .
C1 N1 C5 C4 0.0(7) . .
Cd1 N1 C5 C4 -159.8(4) . .
C1 N1 C5 C6 -178.0(4) . .
Cd1 N1 C5 C6 22.2(5) . .
C3 C4 C5 N1 -0.7(8) . .
C3 C4 C5 C6 177.2(5) . .
C12 N3 C6 C5 159.9(4) . .
C13 N3 C6 C5 -79.5(5) . .
Cd1 N3 C6 C5 41.5(4) . .
N1 C5 C6 N3 -44.9(6) . .
C4 C5 C6 N3 137.1(5) . .
C11 N2 C7 C8 1.5(7) . .
Cd1 N2 C7 C8 179.1(4) . .
N2 C7 C8 C9 -1.2(8) . .
C7 C8 C9 C10 -0.5(8) . .
C8 C9 C10 C11 1.9(7) . .
C7 N2 C11 C10 0.0(6) . .
Cd1 N2 C11 C10 -177.7(3) . .
C7 N2 C11 C12 -176.7(4) . .
Cd1 N2 C11 C12 5.6(5) . .
C9 C10 C11 N2 -1.7(7) . .
C9 C10 C11 C12 174.8(4) . .
C6 N3 C12 C11 -77.0(4) . .
C13 N3 C12 C11 158.7(3) . .
Cd1 N3 C12 C11 41.5(3) . .
C6 N3 C12 C19 161.7(3) . .
C13 N3 C12 C19 37.4(4) . .
Cd1 N3 C12 C19 -79.8(3) . .
N2 C11 C12 N3 -33.5(5) . .
C10 C11 C12 N3 149.8(4) . .
N2 C11 C12 C19 81.2(5) . .
C10 C11 C12 C19 -95.5(5) . .
C6 N3 C13 N4 -150.3(3) . .
C12 N3 C13 N4 -26.1(4) . .
Cd1 N3 C13 N4 89.8(3) . .
C6 N3 C13 C14 86.4(4) . .
C12 N3 C13 C14 -149.4(3) . .
Cd1 N3 C13 C14 -33.5(4) . .
C19 N4 C13 N3 3.6(4) . .
Cd2 N4 C13 N3 128.5(2) . .
C19 N4 C13 C14 126.9(4) . .
Cd2 N4 C13 C14 -108.2(3) . .
C18 N5 C14 C15 -0.2(6) . .
Cd1 N5 C14 C15 163.3(3) . .
C18 N5 C14 C13 176.5(4) . .
Cd1 N5 C14 C13 -20.0(5) . .
N3 C13 C14 N5 37.2(5) . .
N4 C13 C14 N5 -81.8(5) . .
N3 C13 C14 C15 -146.1(4) . .
N4 C13 C14 C15 94.8(5) . .
N5 C14 C15 C16 -1.0(7) . .
C13 C14 C15 C16 -177.5(4) . .
C14 C15 C16 C17 2.0(8) . .
C15 C16 C17 C18 -2.0(9) . .
C14 N5 C18 C17 0.2(7) . .
Cd1 N5 C18 C17 -162.6(4) . .
C16 C17 C18 N5 0.8(8) . .
C13 N4 C19 C20 141.2(3) . .
Cd2 N4 C19 C20 16.4(4) . .
C13 N4 C19 C12 19.0(4) . .
Cd2 N4 C19 C12 -105.8(3) . .
N3 C12 C19 N4 -34.1(4) . .
C11 C12 C19 N4 -154.5(3) . .
N3 C12 C19 C20 -158.0(3) . .
C11 C12 C19 C20 81.6(4) . .
C24 N6 C20 C21 1.5(6) . .
Cd2 N6 C20 C21 -163.8(3) . .
C24 N6 C20 C19 -175.2(3) . .
Cd2 N6 C20 C19 19.5(5) . .
N4 C19 C20 N6 -24.2(5) . .
C12 C19 C20 N6 93.4(4) . .
N4 C19 C20 C21 159.1(4) . .
C12 C19 C20 C21 -83.4(5) . .
N6 C20 C21 C22 -1.9(7) . .
C19 C20 C21 C22 174.7(4) . .
C20 C21 C22 C23 0.4(8) . .
C21 C22 C23 C24 1.2(8) . .
C20 N6 C24 C23 0.3(6) . .
Cd2 N6 C24 C23 165.1(4) . .
C22 C23 C24 N6 -1.7(8) . .
Cd2 N7 C25 S1 117(22) . .
